data_4028500
loop_
_publ_author_name
'Hsiao-Hua Hung'
'Yi-Ching Liao'
'Rai-Shung Liu'

_publ_section_title
;
 Oxidant-Dependent Chemoselectivity in the Gold-Catalyzed Oxidative
 Cyclizations of 3,4,6,6-Tetrasubstituted 3,5-Dien-1-ynes
;
_journal_name_full 'Journal of Organic Chemistry'
_journal_page_first 7970
_journal_page_last 7976
_journal_paper_doi 10.1021/jo401161h
_journal_volume 78
_journal_year 2013
_chemical_formula_sum 'C19 H25 N O2 S'
_chemical_formula_weight 331.46
_chemical_name_systematic
; 
 ? 
;
_space_group_IT_number 2
_symmetry_cell_setting triclinic
_symmetry_space_group_name_Hall '-P 1'
_symmetry_space_group_name_H-M 'P -1'
_atom_sites_solution_hydrogens geom
_atom_sites_solution_primary direct
_atom_sites_solution_secondary difmap
_audit_creation_method SHELXL-97
_cell_angle_alpha 61.9960(10)
_cell_angle_beta 85.2350(10)
_cell_angle_gamma 68.6700(10)
_cell_formula_units_Z 2
_cell_length_a 9.3223(5)
_cell_length_b 10.8288(5)
_cell_length_c 11.3948(6)
_cell_measurement_reflns_used 2550
_cell_measurement_temperature 296(2)
_cell_measurement_theta_max 22.1257
_cell_measurement_theta_min 2.7534
_cell_volume 940.65(8)
_computing_cell_refinement 'SAINT V7.68A (Bruker AXS, 2009)'
_computing_data_collection 'APEX2 (Bruker AXS, 2010)'
_computing_data_reduction 'SAINT V7.68A (Bruker AXS, 2009)'
_computing_molecular_graphics 'SHELXTL (Sheldrick, 2008)'
_computing_publication_material SHELXTL
_computing_structure_refinement 'SHELXL-97 (Sheldrick, 2008)'
_computing_structure_solution 'SHELXS-97 (Sheldrick, 2008)'
_diffrn_ambient_temperature 296(2)
_diffrn_detector_area_resol_mean 8.3333
_diffrn_measured_fraction_theta_full 0.989
_diffrn_measured_fraction_theta_max 0.989
_diffrn_measurement_device_type 'Bruker APEX-II CCD'
_diffrn_measurement_method '\f and \w scans'
_diffrn_radiation_monochromator graphite
_diffrn_radiation_source 'fine-focus sealed tube'
_diffrn_radiation_type MoK\a
_diffrn_radiation_wavelength 0.71073
_diffrn_reflns_av_R_equivalents 0.0336
_diffrn_reflns_av_sigmaI/netI 0.0379
_diffrn_reflns_limit_h_max 8
_diffrn_reflns_limit_h_min -11
_diffrn_reflns_limit_k_max 13
_diffrn_reflns_limit_k_min -13
_diffrn_reflns_limit_l_max 14
_diffrn_reflns_limit_l_min -14
_diffrn_reflns_number 13766
_diffrn_reflns_theta_full 26.56
_diffrn_reflns_theta_max 26.56
_diffrn_reflns_theta_min 2.04
_exptl_absorpt_coefficient_mu 0.181
_exptl_absorpt_correction_T_max 0.9486
_exptl_absorpt_correction_T_min 0.8970
_exptl_absorpt_correction_type multi-scan
_exptl_absorpt_process_details 'SADABS V2008/1 (Bruker AXS)'
_exptl_crystal_colour Colorless
_exptl_crystal_density_diffrn 1.170
_exptl_crystal_description Lump
_exptl_crystal_F_000 356
_exptl_crystal_size_max 0.25
_exptl_crystal_size_mid 0.20
_exptl_crystal_size_min 0.20
_refine_diff_density_max 0.299
_refine_diff_density_min -0.267
_refine_diff_density_rms 0.036
_refine_ls_extinction_method none
_refine_ls_goodness_of_fit_ref 1.032
_refine_ls_hydrogen_treatment constr
_refine_ls_matrix_type full
_refine_ls_number_parameters 212
_refine_ls_number_reflns 3892
_refine_ls_number_restraints 0
_refine_ls_restrained_S_all 1.032
_refine_ls_R_factor_all 0.0951
_refine_ls_R_factor_gt 0.0534
_refine_ls_shift/su_max 0.001
_refine_ls_shift/su_mean 0.000
_refine_ls_structure_factor_coef Fsqd
_refine_ls_weighting_details 'calc w=1/[\s^2^(Fo^2^)+(0.0736P)^2^+0.1743P] where P=(Fo^2^+2Fc^2^)/3'
_refine_ls_weighting_scheme calc
_refine_ls_wR_factor_gt 0.1356
_refine_ls_wR_factor_ref 0.1575
_reflns_number_gt 2346
_reflns_number_total 3892
_reflns_threshold_expression >2sigma(I)
_cod_data_source_file jo401161h_si_002.cif
_cod_data_source_block mo_120557_0m
_cod_database_code 4028500

loop_
_symmetry_equiv_pos_as_xyz
'x, y, z'
'-x, -y, -z'

loop_
_atom_site_label
_atom_site_type_symbol
_atom_site_fract_x
_atom_site_fract_y
_atom_site_fract_z
_atom_site_U_iso_or_equiv
_atom_site_adp_type
_atom_site_occupancy
_atom_site_symmetry_multiplicity
_atom_site_calc_flag
_atom_site_refinement_flags
C1 C 0.4780(5) 0.2318(5) 0.8663(5) 0.1346(15) Uani 1 1 d .
H1A H 0.4611 0.1520 0.8613 0.202 Uiso 1 1 calc R
H1B H 0.3960 0.3257 0.8124 0.202 Uiso 1 1 calc R
H1C H 0.4797 0.2129 0.9575 0.202 Uiso 1 1 calc R
C2 C 0.6299(4) 0.2394(4) 0.8160(3) 0.0852(9) Uani 1 1 d .
C3 C 0.6393(4) 0.3676(4) 0.7068(4) 0.0959(10) Uani 1 1 d .
H3 H 0.5486 0.4503 0.6632 0.115 Uiso 1 1 calc R
C4 C 0.7776(4) 0.3758(3) 0.6617(3) 0.0832(8) Uani 1 1 d .
H4 H 0.7806 0.4637 0.5893 0.100 Uiso 1 1 calc R
C5 C 0.9126(3) 0.2536(3) 0.7238(2) 0.0584(6) Uani 1 1 d .
C6 C 1.0977(3) 0.1838(3) 0.3633(2) 0.0583(6) Uani 1 1 d .
C7 C 1.0911(4) 0.1498(3) 0.5063(2) 0.0739(8) Uani 1 1 d .
H7A H 0.9965 0.1325 0.5367 0.089 Uiso 1 1 calc R
H7B H 1.1781 0.0590 0.5609 0.089 Uiso 1 1 calc R
C8 C 0.9778(3) 0.2479(3) 0.2726(3) 0.0624(6) Uani 1 1 d .
C9 C 0.8076(4) 0.3028(4) 0.2850(4) 0.0979(10) Uani 1 1 d .
H9A H 0.7855 0.2258 0.3642 0.117 Uiso 1 1 calc R
H9B H 0.7799 0.3914 0.2967 0.117 Uiso 1 1 calc R
C10 C 0.7120(5) 0.3400(8) 0.1695(7) 0.176(2) Uani 1 1 d .
H10A H 0.6928 0.2505 0.1883 0.211 Uiso 1 1 calc R
H10B H 0.6128 0.4154 0.1645 0.211 Uiso 1 1 calc R
C11 C 0.7613(6) 0.3914(7) 0.0446(6) 0.192(3) Uani 1 1 d .
H11A H 0.7368 0.4983 0.0097 0.230 Uiso 1 1 calc R
H11B H 0.6977 0.3816 -0.0113 0.230 Uiso 1 1 calc R
C12 C 0.9226(5) 0.3267(4) 0.0230(3) 0.1057(12) Uani 1 1 d .
H12A H 0.9491 0.4041 -0.0525 0.127 Uiso 1 1 calc R
H12B H 0.9333 0.2477 0.0010 0.127 Uiso 1 1 calc R
C13 C 1.0342(4) 0.2627(3) 0.1436(3) 0.0723(7) Uani 1 1 d .
C14 C 1.1860(4) 0.2075(3) 0.1598(3) 0.0779(8) Uani 1 1 d .
H14 H 1.2483 0.2032 0.0927 0.094 Uiso 1 1 calc R
C15 C 1.2467(3) 0.1517(3) 0.3013(3) 0.0706(7) Uani 1 1 d .
C16 C 1.3459(4) -0.0183(4) 0.3696(4) 0.1059(11) Uani 1 1 d .
H16A H 1.3747 -0.0522 0.4617 0.159 Uiso 1 1 calc R
H16B H 1.4375 -0.0358 0.3252 0.159 Uiso 1 1 calc R
H16C H 1.2871 -0.0725 0.3643 0.159 Uiso 1 1 calc R
C17 C 1.3410(4) 0.2414(4) 0.3053(4) 0.1077(11) Uani 1 1 d .
H17A H 1.2791 0.3470 0.2606 0.162 Uiso 1 1 calc R
H17B H 1.4326 0.2222 0.2613 0.162 Uiso 1 1 calc R
H17C H 1.3698 0.2107 0.3966 0.162 Uiso 1 1 calc R
C18 C 0.9062(3) 0.1230(3) 0.8307(2) 0.0681(7) Uani 1 1 d .
H18 H 0.9963 0.0386 0.8717 0.082 Uiso 1 1 calc R
C19 C 0.7660(4) 0.1191(3) 0.8757(3) 0.0814(8) Uani 1 1 d .
H19 H 0.7633 0.0319 0.9492 0.098 Uiso 1 1 calc R
N1 N 1.0958(2) 0.2766(2) 0.52199(18) 0.0652(6) Uani 1 1 d .
H1 H 1.1002 0.3562 0.4538 0.078 Uiso 1 1 calc R
O1 O 1.0975(2) 0.40064(19) 0.65294(16) 0.0743(5) Uani 1 1 d .
O2 O 1.2098(2) 0.1228(2) 0.75659(17) 0.0768(5) Uani 1 1 d .
S1 S 1.09260(8) 0.26245(7) 0.66917(6) 0.0615(2) Uani 1 1 d .

loop_
_atom_site_aniso_label
_atom_site_aniso_U_11
_atom_site_aniso_U_22
_atom_site_aniso_U_33
_atom_site_aniso_U_23
_atom_site_aniso_U_13
_atom_site_aniso_U_12
C1 0.109(3) 0.132(3) 0.179(4) -0.082(3) 0.067(3) -0.061(3)
C2 0.092(2) 0.082(2) 0.101(2) -0.0544(19) 0.0293(19) -0.0413(19)
C3 0.083(2) 0.075(2) 0.106(3) -0.0368(19) 0.0160(19) -0.0143(17)
C4 0.089(2) 0.0609(17) 0.0758(19) -0.0187(14) 0.0126(16) -0.0214(16)
C5 0.0783(17) 0.0562(14) 0.0436(12) -0.0247(11) 0.0057(11) -0.0262(13)
C6 0.0732(16) 0.0551(13) 0.0542(14) -0.0281(11) 0.0151(12) -0.0302(12)
C7 0.112(2) 0.0633(16) 0.0560(15) -0.0293(13) 0.0199(14) -0.0435(16)
C8 0.0689(16) 0.0559(14) 0.0649(16) -0.0292(12) 0.0120(13) -0.0260(13)
C9 0.078(2) 0.082(2) 0.117(3) -0.0365(19) 0.019(2) -0.0280(17)
C10 0.087(3) 0.220(6) 0.192(6) -0.075(5) -0.023(4) -0.051(3)
C11 0.116(4) 0.229(6) 0.141(5) -0.022(5) -0.050(4) -0.046(4)
C12 0.152(4) 0.081(2) 0.078(2) -0.0319(17) -0.027(2) -0.037(2)
C13 0.093(2) 0.0711(17) 0.0585(16) -0.0321(13) 0.0053(14) -0.0336(16)
C14 0.096(2) 0.0846(19) 0.0622(17) -0.0410(15) 0.0282(15) -0.0378(17)
C15 0.0689(16) 0.0799(17) 0.0644(16) -0.0349(14) 0.0127(13) -0.0288(14)
C16 0.086(2) 0.100(2) 0.104(3) -0.049(2) 0.0043(19) -0.0043(19)
C17 0.090(2) 0.145(3) 0.111(3) -0.061(2) 0.024(2) -0.070(2)
C18 0.0863(19) 0.0623(15) 0.0494(14) -0.0187(12) 0.0038(13) -0.0307(14)
C19 0.107(2) 0.0764(19) 0.0677(18) -0.0296(15) 0.0214(17) -0.0504(19)
N1 0.1005(17) 0.0596(12) 0.0427(11) -0.0223(9) 0.0175(10) -0.0419(12)
O1 0.1074(15) 0.0678(11) 0.0580(10) -0.0279(9) 0.0032(10) -0.0444(10)
O2 0.0800(12) 0.0701(11) 0.0592(11) -0.0164(9) -0.0072(9) -0.0219(9)
S1 0.0809(5) 0.0593(4) 0.0432(3) -0.0198(3) 0.0029(3) -0.0299(3)

loop_
_atom_type_symbol
_atom_type_description
_atom_type_scat_dispersion_real
_atom_type_scat_dispersion_imag
_atom_type_scat_source
C C 0.0033 0.0016 'International Tables Vol C Tables 4.2.6.8 and 6.1.1.4'
H H 0.0000 0.0000 'International Tables Vol C Tables 4.2.6.8 and 6.1.1.4'
N N 0.0061 0.0033 'International Tables Vol C Tables 4.2.6.8 and 6.1.1.4'
O O 0.0106 0.0060 'International Tables Vol C Tables 4.2.6.8 and 6.1.1.4'
S S 0.1246 0.1234 'International Tables Vol C Tables 4.2.6.8 and 6.1.1.4'

loop_
_geom_angle_atom_site_label_1
_geom_angle_atom_site_label_2
_geom_angle_atom_site_label_3
_geom_angle
C2 C1 H1A 109.5
C2 C1 H1B 109.5
H1A C1 H1B 109.5
C2 C1 H1C 109.5
H1A C1 H1C 109.5
H1B C1 H1C 109.5
C19 C2 C3 117.1(3)
C19 C2 C1 121.2(3)
C3 C2 C1 121.7(3)
C4 C3 C2 122.0(3)
C4 C3 H3 119.0
C2 C3 H3 119.0
C3 C4 C5 119.7(3)
C3 C4 H4 120.1
C5 C4 H4 120.1
C4 C5 C18 119.4(3)
C4 C5 S1 120.6(2)
C18 C5 S1 120.0(2)
C8 C6 C7 126.4(2)
C8 C6 C15 110.1(2)
C7 C6 C15 123.5(2)
N1 C7 C6 110.38(19)
N1 C7 H7A 109.6
C6 C7 H7A 109.6
N1 C7 H7B 109.6
C6 C7 H7B 109.6
H7A C7 H7B 108.1
C6 C8 C13 109.3(2)
C6 C8 C9 130.1(3)
C13 C8 C9 120.6(3)
C10 C9 C8 113.3(4)
C10 C9 H9A 108.9
C8 C9 H9A 108.9
C10 C9 H9B 108.9
C8 C9 H9B 108.9
H9A C9 H9B 107.7
C11 C10 C9 120.5(5)
C11 C10 H10A 107.2
C9 C10 H10A 107.2
C11 C10 H10B 107.2
C9 C10 H10B 107.2
H10A C10 H10B 106.8
C10 C11 C12 121.7(5)
C10 C11 H11A 106.9
C12 C11 H11A 106.9
C10 C11 H11B 106.9
C12 C11 H11B 106.9
H11A C11 H11B 106.7
C11 C12 C13 112.5(3)
C11 C12 H12A 109.1
C13 C12 H12A 109.1
C11 C12 H12B 109.1
C13 C12 H12B 109.1
H12A C12 H12B 107.8
C14 C13 C8 108.3(2)
C14 C13 C12 130.7(3)
C8 C13 C12 120.9(3)
C13 C14 C15 111.3(2)
C13 C14 H14 124.3
C15 C14 H14 124.3
C6 C15 C14 100.9(2)
C6 C15 C16 111.4(2)
C14 C15 C16 111.5(2)
C6 C15 C17 111.6(2)
C14 C15 C17 111.0(2)
C16 C15 C17 110.2(3)
C15 C16 H16A 109.5
C15 C16 H16B 109.5
H16A C16 H16B 109.5
C15 C16 H16C 109.5
H16A C16 H16C 109.5
H16B C16 H16C 109.5
C15 C17 H17A 109.5
C15 C17 H17B 109.5
H17A C17 H17B 109.5
C15 C17 H17C 109.5
H17A C17 H17C 109.5
H17B C17 H17C 109.5
C19 C18 C5 119.5(3)
C19 C18 H18 120.2
C5 C18 H18 120.2
C2 C19 C18 122.2(3)
C2 C19 H19 118.9
C18 C19 H19 118.9
C7 N1 S1 118.66(15)
C7 N1 H1 120.7
S1 N1 H1 120.7
O2 S1 O1 119.48(11)
O2 S1 N1 108.08(11)
O1 S1 N1 106.02(10)
O2 S1 C5 107.42(11)
O1 S1 C5 107.89(11)
N1 S1 C5 107.41(11)

loop_
_geom_bond_atom_site_label_1
_geom_bond_atom_site_label_2
_geom_bond_distance
C1 C2 1.499(4)
C1 H1A 0.9600
C1 H1B 0.9600
C1 H1C 0.9600
C2 C19 1.371(4)
C2 C3 1.389(4)
C3 C4 1.367(4)
C3 H3 0.9300
C4 C5 1.376(4)
C4 H4 0.9300
C5 C18 1.385(3)
C5 S1 1.760(3)
C6 C8 1.324(3)
C6 C7 1.494(3)
C6 C15 1.505(3)
C7 N1 1.482(3)
C7 H7A 0.9700
C7 H7B 0.9700
C8 C13 1.474(4)
C8 C9 1.499(4)
C9 C10 1.458(6)
C9 H9A 0.9700
C9 H9B 0.9700
C10 C11 1.371(7)
C10 H10A 0.9700
C10 H10B 0.9700
C11 C12 1.466(6)
C11 H11A 0.9700
C11 H11B 0.9700
C12 C13 1.506(4)
C12 H12A 0.9700
C12 H12B 0.9700
C13 C14 1.311(4)
C14 C15 1.508(4)
C14 H14 0.9300
C15 C16 1.544(4)
C15 C17 1.545(4)
C16 H16A 0.9600
C16 H16B 0.9600
C16 H16C 0.9600
C17 H17A 0.9600
C17 H17B 0.9600
C17 H17C 0.9600
C18 C19 1.371(4)
C18 H18 0.9300
C19 H19 0.9300
N1 S1 1.6094(19)
N1 H1 0.8600
O1 S1 1.4367(17)
O2 S1 1.4269(18)
